data_4082931
loop_
_publ_author_name
'Pittracher, Michael'
'Frisch, Ulla'
'Kopacka, Holger'
'Wurst, Klaus'
'M\"uller, Thomas'
'Oehninger, Luciano'
'Ott, Ingo'
'Wuttke, Evelyn'
'Scheerer, Stefan'
'Winter, Rainer F.'
'Bildstein, Benno'

_publ_section_title
;
 \p-Complexes of Tropolone and Its N-Derivatives: Ambidentate
 [O,O]/[N,O]/[N,N]-Cycloheptatrienyl Pentamethylcyclopentadienyl Ruthenium
 Sandwich Complexes
;
_journal_issue 7
_journal_name_full Organometallics
_journal_page_first 1630
_journal_paper_doi 10.1021/om401200t
_journal_volume 33
_journal_year 2014
_chemical_formula_sum 'C37 H48 Cu F12 O6 P2 Ru2'
_chemical_formula_weight 1144.37
_chemical_name_systematic
; 
 ? 
;
_space_group_IT_number 2
_symmetry_cell_setting triclinic
_symmetry_space_group_name_Hall '-P 1'
_symmetry_space_group_name_H-M 'P -1'
_atom_sites_solution_hydrogens geom
_atom_sites_solution_primary direct
_atom_sites_solution_secondary difmap
_audit_creation_method SHELXL-97
_cell_angle_alpha 100.460(2)
_cell_angle_beta 99.595(3)
_cell_angle_gamma 107.645(2)
_cell_formula_units_Z 2
_cell_length_a 11.0826(4)
_cell_length_b 12.8205(5)
_cell_length_c 16.7272(7)
_cell_measurement_reflns_used 22119
_cell_measurement_temperature 233(2)
_cell_measurement_theta_max 24.0
_cell_measurement_theta_min 1.0
_cell_volume 2163.99(15)
_computing_data_collection COLLECT
_computing_data_reduction 'DENZO and SCALEPACK'
_computing_structure_refinement 'SHELXL-97 (Sheldrick, 1997)'
_computing_structure_solution 'SHELXS-97 (Sheldrick, 1990)'
_diffrn_ambient_temperature 233(2)
_diffrn_measured_fraction_theta_full 0.963
_diffrn_measured_fraction_theta_max 0.963
_diffrn_measurement_device_type 'Nonius KappaCCD'
_diffrn_measurement_method 'phi- and omega-scans'
_diffrn_radiation_monochromator graphite
_diffrn_radiation_source 'fine-focus sealed tube'
_diffrn_radiation_type MoK\a
_diffrn_radiation_wavelength 0.71073
_diffrn_reflns_av_R_equivalents 0.0363
_diffrn_reflns_av_sigmaI/netI 0.0539
_diffrn_reflns_limit_h_max 12
_diffrn_reflns_limit_h_min -12
_diffrn_reflns_limit_k_max 14
_diffrn_reflns_limit_k_min -14
_diffrn_reflns_limit_l_max 18
_diffrn_reflns_limit_l_min -18
_diffrn_reflns_number 11038
_diffrn_reflns_theta_full 23.92
_diffrn_reflns_theta_max 23.92
_diffrn_reflns_theta_min 1.27
_diffrn_standards_number 0
_exptl_absorpt_coefficient_mu 1.345
_exptl_absorpt_correction_type none
_exptl_crystal_colour 'light blue'
_exptl_crystal_density_diffrn 1.756
_exptl_crystal_density_method 'not measured'
_exptl_crystal_description plate
_exptl_crystal_F_000 1146
_exptl_crystal_size_max 0.39
_exptl_crystal_size_mid 0.11
_exptl_crystal_size_min 0.01
_refine_diff_density_max 1.064
_refine_diff_density_min -0.677
_refine_diff_density_rms 0.097
_refine_ls_extinction_method none
_refine_ls_goodness_of_fit_ref 1.044
_refine_ls_hydrogen_treatment
;
 constr., refined at O5, C8-C12 and C28-C32 (bond restraints)'
;
_refine_ls_matrix_type full
_refine_ls_number_parameters 702
_refine_ls_number_reflns 6481
_refine_ls_number_restraints 13
_refine_ls_restrained_S_all 1.043
_refine_ls_R_factor_all 0.0608
_refine_ls_R_factor_gt 0.0440
_refine_ls_shift/su_max 0.001
_refine_ls_shift/su_mean 0.000
_refine_ls_structure_factor_coef Fsqd
_refine_ls_weighting_details 'calc w=1/[\s^2^(Fo^2^)+(0.0342P)^2^+6.7752P] where P=(Fo^2^+2Fc^2^)/3'
_refine_ls_weighting_scheme calc
_refine_ls_wR_factor_gt 0.0954
_refine_ls_wR_factor_ref 0.1016
_reflns_number_gt 5226
_reflns_number_total 6481
_reflns_threshold_expression >2sigma(I)
_cod_data_source_file om401200t_si_002.cif
_cod_data_source_block 12
_cod_depositor_comments 'Adding full bibliography for 4082931.cif.'
_cod_original_sg_symbol_H-M P-1
_cod_database_code 4082931

loop_
_symmetry_equiv_pos_as_xyz
'x, y, z'
'-x, -y, -z'

loop_
_atom_site_label
_atom_site_type_symbol
_atom_site_fract_x
_atom_site_fract_y
_atom_site_fract_z
_atom_site_U_iso_or_equiv
_atom_site_adp_type
_atom_site_occupancy
_atom_site_symmetry_multiplicity
_atom_site_calc_flag
_atom_site_refinement_flags
_atom_site_disorder_assembly
_atom_site_disorder_group
Ru1 Ru 0.08323(4) 0.70006(3) 0.72436(3) 0.02797(13) Uani 1 1 d . . .
Ru2 Ru 0.27859(4) 0.88558(3) 0.27818(3) 0.02775(13) Uani 1 1 d . . .
Cu1 Cu 0.28918(6) 0.72505(5) 0.50380(4) 0.03233(18) Uani 1 1 d . . .
O1 O 0.1570(4) 0.6094(3) 0.5306(2) 0.0370(9) Uani 1 1 d . . .
O2 O 0.3348(4) 0.7922(3) 0.6238(2) 0.0371(9) Uani 1 1 d . . .
O3 O 0.2279(3) 0.6667(3) 0.3830(2) 0.0344(9) Uani 1 1 d . . .
O4 O 0.4037(3) 0.8518(3) 0.4755(2) 0.0339(9) Uani 1 1 d . . .
O5 O 0.4441(5) 0.6323(5) 0.5255(4) 0.0636(13) Uani 1 1 d D . .
H5A H 0.427(10) 0.584(7) 0.554(6) 0.14(5) Uiso 1 1 d D . .
H5B H 0.473(13) 0.617(12) 0.483(5) 0.20(6) Uiso 1 1 d D . .
C1 C -0.0074(6) 0.8013(6) 0.6639(4) 0.0456(16) Uani 1 1 d . . .
C2 C 0.0554(6) 0.8627(5) 0.7482(4) 0.0471(16) Uani 1 1 d . . .
C3 C -0.0037(7) 0.7997(6) 0.8005(4) 0.0490(17) Uani 1 1 d . . .
C4 C -0.1036(6) 0.7014(5) 0.7504(5) 0.0489(16) Uani 1 1 d . . .
C5 C -0.1076(6) 0.7018(5) 0.6670(4) 0.0462(16) Uani 1 1 d . . .
C6 C 0.1743(5) 0.6182(4) 0.6102(3) 0.0301(12) Uani 1 1 d . . .
C7 C 0.2765(5) 0.7222(4) 0.6629(3) 0.0312(12) Uani 1 1 d . . .
C8 C 0.3027(5) 0.7555(5) 0.7514(3) 0.0341(13) Uani 1 1 d D . .
H8 H 0.350(4) 0.831(2) 0.776(3) 0.026(13) Uiso 1 1 d D . .
C9 C 0.2579(6) 0.6978(5) 0.8108(4) 0.0388(14) Uani 1 1 d D . .
H9 H 0.290(4) 0.742(3) 0.8651(16) 0.023(13) Uiso 1 1 d D . .
C10 C 0.1589(6) 0.5940(5) 0.7972(4) 0.0371(14) Uani 1 1 d D . .
H10 H 0.138(5) 0.571(4) 0.844(2) 0.026(13) Uiso 1 1 d D . .
C11 C 0.0791(6) 0.5246(5) 0.7197(4) 0.0388(14) Uani 1 1 d D . .
H11 H 0.003(3) 0.467(3) 0.722(3) 0.030 Uiso 1 1 d D . .
C12 C 0.0822(5) 0.5405(5) 0.6393(4) 0.0342(13) Uani 1 1 d D . .
H12 H 0.015(4) 0.489(4) 0.597(3) 0.056(19) Uiso 1 1 d D . .
C21 C 0.1202(6) 0.9177(5) 0.3271(4) 0.0413(15) Uani 1 1 d . . .
C22 C 0.2224(6) 1.0224(5) 0.3377(4) 0.0444(16) Uani 1 1 d . . .
C23 C 0.2377(6) 1.0359(5) 0.2573(5) 0.0503(17) Uani 1 1 d . . .
C24 C 0.1447(6) 0.9394(6) 0.1979(4) 0.0477(16) Uani 1 1 d . . .
C25 C 0.0733(6) 0.8667(5) 0.2401(4) 0.0465(16) Uani 1 1 d . . .
C26 C 0.2987(5) 0.7305(4) 0.3442(3) 0.0293(12) Uani 1 1 d . . .
C27 C 0.3979(5) 0.8350(4) 0.3967(3) 0.0278(12) Uani 1 1 d . . .
C28 C 0.4736(5) 0.9238(5) 0.3665(4) 0.0338(13) Uani 1 1 d D . .
H28 H 0.515(4) 0.988(3) 0.408(2) 0.029(14) Uiso 1 1 d D . .
C29 C 0.4898(6) 0.9296(5) 0.2862(4) 0.0383(14) Uani 1 1 d D . .
H29 H 0.546(4) 0.997(2) 0.282(3) 0.023(13) Uiso 1 1 d D . .
C30 C 0.4251(6) 0.8524(5) 0.2094(4) 0.0376(14) Uani 1 1 d D . .
H30 H 0.444(5) 0.882(4) 0.165(2) 0.042(16) Uiso 1 1 d D . .
C31 C 0.3206(6) 0.7499(5) 0.1956(4) 0.0373(14) Uani 1 1 d D . .
H31 H 0.287(4) 0.718(4) 0.1392(14) 0.026(13) Uiso 1 1 d D . .
C32 C 0.2630(5) 0.7024(5) 0.2550(3) 0.0322(13) Uani 1 1 d D . .
H32 H 0.185(3) 0.645(4) 0.235(2) 0.055(19) Uiso 1 1 d D . .
C01 C 0.0221(10) 0.8359(9) 0.5859(6) 0.107(4) Uani 1 1 d . . .
H01A H -0.0209 0.8888 0.5739 0.160 Uiso 1 1 calc R . .
H01B H -0.0092 0.7697 0.5392 0.160 Uiso 1 1 calc R . .
H01C H 0.1155 0.8715 0.5943 0.160 Uiso 1 1 calc R . .
C02 C 0.1624(8) 0.9774(6) 0.7760(7) 0.106(4) Uani 1 1 d . . .
H02A H 0.1238 1.0361 0.7801 0.158 Uiso 1 1 calc R . .
H02B H 0.2158 0.9849 0.7356 0.158 Uiso 1 1 calc R . .
H02C H 0.2161 0.9846 0.8302 0.158 Uiso 1 1 calc R . .
C03 C 0.0296(10) 0.8331(9) 0.8960(4) 0.108(4) Uani 1 1 d . . .
H03A H 0.1191 0.8839 0.9166 0.162 Uiso 1 1 calc R . .
H03B H 0.0191 0.7659 0.9170 0.162 Uiso 1 1 calc R . .
H03C H -0.0282 0.8705 0.9150 0.162 Uiso 1 1 calc R . .
C04 C -0.1960(9) 0.6126(8) 0.7822(7) 0.107(4) Uani 1 1 d . . .
H04A H -0.2620 0.6406 0.7995 0.160 Uiso 1 1 calc R . .
H04B H -0.1473 0.5966 0.8294 0.160 Uiso 1 1 calc R . .
H04C H -0.2375 0.5439 0.7378 0.160 Uiso 1 1 calc R . .
C05 C -0.2038(8) 0.6140(7) 0.5928(6) 0.106(4) Uani 1 1 d . . .
H05A H -0.2167 0.5395 0.6024 0.159 Uiso 1 1 calc R . .
H05B H -0.1705 0.6190 0.5430 0.159 Uiso 1 1 calc R . .
H05C H -0.2863 0.6270 0.5851 0.159 Uiso 1 1 calc R . .
C201 C 0.0682(8) 0.8710(8) 0.3954(5) 0.087(3) Uani 1 1 d . . .
H20A H -0.0142 0.8821 0.3972 0.131 Uiso 1 1 calc R . .
H20B H 0.1300 0.9099 0.4487 0.131 Uiso 1 1 calc R . .
H20C H 0.0551 0.7910 0.3845 0.131 Uiso 1 1 calc R . .
C202 C 0.2958(8) 1.1047(7) 0.4203(5) 0.095(3) Uani 1 1 d . . .
H20D H 0.3834 1.1455 0.4168 0.142 Uiso 1 1 calc R . .
H20E H 0.3001 1.0640 0.4636 0.142 Uiso 1 1 calc R . .
H20F H 0.2512 1.1577 0.4337 0.142 Uiso 1 1 calc R . .
C203 C 0.3309(8) 1.1369(7) 0.2397(7) 0.106(4) Uani 1 1 d . . .
H20G H 0.2903 1.1937 0.2361 0.160 Uiso 1 1 calc R . .
H20H H 0.3530 1.1142 0.1871 0.160 Uiso 1 1 calc R . .
H20I H 0.4094 1.1679 0.2844 0.160 Uiso 1 1 calc R . .
C204 C 0.1237(9) 0.9194(9) 0.1040(4) 0.097(3) Uani 1 1 d . . .
H20J H 0.0933 0.8389 0.0788 0.145 Uiso 1 1 calc R . .
H20K H 0.2052 0.9556 0.0901 0.145 Uiso 1 1 calc R . .
H20L H 0.0592 0.9508 0.0828 0.145 Uiso 1 1 calc R . .
C205 C -0.0397(7) 0.7582(6) 0.2010(6) 0.092(3) Uani 1 1 d . . .
H20M H -0.1189 0.7750 0.1861 0.138 Uiso 1 1 calc R . .
H20N H -0.0495 0.7113 0.2407 0.138 Uiso 1 1 calc R . .
H20O H -0.0234 0.7182 0.1512 0.138 Uiso 1 1 calc R . .
P1 P 0.5000 1.0000 1.0000 0.0477(6) Uani 1 2 d S . .
P2 P 0.0000 0.5000 1.0000 0.0517(7) Uani 1 2 d S . .
P3 P 0.6304(2) 0.6225(2) 0.33477(14) 0.0696(6) Uani 1 1 d . . .
O6 O 0.2403(12) 1.2096(11) 0.9922(10) 0.224(6) Uani 1 1 d . . .
C13 C 0.4357(18) 1.3471(16) 1.0803(9) 0.210(8) Uani 1 1 d . . .
H13A H 0.4177 1.4154 1.1002 0.315 Uiso 1 1 calc R . .
H13B H 0.5236 1.3669 1.0719 0.315 Uiso 1 1 calc R . .
H13C H 0.4275 1.3022 1.1213 0.315 Uiso 1 1 calc R . .
C14 C 0.3429(13) 1.2818(12) 1.0011(14) 0.157(7) Uani 1 1 d . . .
C15 C 0.3942(16) 1.2953(15) 0.9253(9) 0.184(7) Uani 1 1 d . . .
H15A H 0.3561 1.2248 0.8825 0.276 Uiso 1 1 calc R . .
H15B H 0.4882 1.3155 0.9398 0.276 Uiso 1 1 calc R . .
H15C H 0.3718 1.3544 0.9044 0.276 Uiso 1 1 calc R . .
F1 F 0.383(2) 1.031(2) 0.973(2) 0.220(10) Uani 0.60 1 d P A 1
F2 F 0.502(2) 1.0468(16) 1.0940(9) 0.134(8) Uani 0.60 1 d P A 1
F3 F 0.579(2) 1.1193(15) 0.9961(11) 0.126(8) Uani 0.60 1 d P A 1
F4 F 0.076(3) 0.6239(15) 0.9991(13) 0.127(11) Uani 0.65 1 d P B 1
F5 F -0.120(2) 0.530(2) 1.0053(14) 0.160(11) Uani 0.65 1 d P B 1
F6 F 0.0425(5) 0.5335(4) 1.0988(2) 0.0932(16) Uani 1 1 d . B .
F7 F 0.658(3) 0.7264(19) 0.2948(12) 0.184(11) Uani 0.60 1 d P C 1
F8 F 0.599(4) 0.539(3) 0.3876(19) 0.219(15) Uani 0.60 1 d P C 1
F9 F 0.609(2) 0.6947(18) 0.4132(10) 0.156(8) Uani 0.60 1 d P C 1
F10 F 0.655(3) 0.539(3) 0.2670(14) 0.27(2) Uani 0.60 1 d P C 1
F11 F 0.4954(13) 0.6002(18) 0.2831(15) 0.139(8) Uani 0.60 1 d P C 1
F12 F 0.7822(11) 0.6542(12) 0.3790(11) 0.127(5) Uani 0.60 1 d P C 1
F1A F 0.436(4) 1.076(2) 1.038(3) 0.157(11) Uani 0.40 1 d P A 2
F2A F 0.573(2) 1.013(2) 1.0897(11) 0.086(6) Uani 0.40 1 d P A 2
F3A F 0.620(2) 1.102(2) 0.9972(19) 0.109(12) Uani 0.40 1 d P A 2
F4A F 0.124(4) 0.594(3) 0.9977(15) 0.101(14) Uani 0.35 1 d P B 2
F5A F -0.082(6) 0.583(4) 1.0001(17) 0.14(2) Uani 0.35 1 d P B 2
F7A F 0.666(3) 0.7406(16) 0.359(4) 0.221(18) Uani 0.40 1 d P C 2
F8A F 0.597(6) 0.501(4) 0.337(4) 0.23(3) Uani 0.40 1 d P C 2
F9A F 0.499(3) 0.600(4) 0.364(3) 0.235(18) Uani 0.40 1 d P C 2
F10A F 0.707(3) 0.615(2) 0.2750(19) 0.161(14) Uani 0.40 1 d P C 2
F11A F 0.531(7) 0.571(6) 0.260(3) 0.36(4) Uani 0.40 1 d P C 2
F12A F 0.730(4) 0.648(6) 0.4051(16) 0.39(4) Uani 0.40 1 d P C 2

loop_
_atom_site_aniso_label
_atom_site_aniso_U_11
_atom_site_aniso_U_22
_atom_site_aniso_U_33
_atom_site_aniso_U_23
_atom_site_aniso_U_13
_atom_site_aniso_U_12
Ru1 0.0321(3) 0.0291(2) 0.0230(2) 0.00658(18) 0.00714(18) 0.0107(2)
Ru2 0.0318(3) 0.0280(2) 0.0235(2) 0.00705(18) 0.00691(18) 0.00983(19)
Cu1 0.0368(4) 0.0309(4) 0.0240(4) 0.0055(3) 0.0076(3) 0.0047(3)
O1 0.043(2) 0.031(2) 0.027(2) 0.0013(17) 0.0139(17) -0.0014(17)
O2 0.039(2) 0.033(2) 0.029(2) 0.0038(17) 0.0095(17) 0.0010(18)
O3 0.041(2) 0.0286(19) 0.026(2) 0.0064(16) 0.0088(17) 0.0005(17)
O4 0.038(2) 0.033(2) 0.023(2) 0.0066(16) 0.0022(16) 0.0035(17)
O5 0.057(3) 0.068(3) 0.079(4) 0.026(3) 0.024(3) 0.033(3)
C1 0.058(4) 0.067(4) 0.040(4) 0.029(3) 0.026(3) 0.044(4)
C2 0.033(3) 0.030(3) 0.077(5) 0.007(3) 0.009(3) 0.015(3)
C3 0.063(4) 0.067(4) 0.031(3) 0.011(3) 0.012(3) 0.044(4)
C4 0.043(4) 0.044(4) 0.071(5) 0.022(3) 0.023(3) 0.021(3)
C5 0.046(4) 0.042(4) 0.045(4) -0.005(3) -0.002(3) 0.023(3)
C6 0.032(3) 0.031(3) 0.026(3) 0.002(2) 0.009(2) 0.012(2)
C7 0.029(3) 0.035(3) 0.030(3) 0.009(3) 0.010(2) 0.010(3)
C8 0.040(3) 0.033(3) 0.027(3) 0.003(3) 0.008(3) 0.012(3)
C9 0.040(3) 0.054(4) 0.027(3) 0.010(3) 0.006(3) 0.024(3)
C10 0.039(3) 0.048(4) 0.030(3) 0.019(3) 0.014(3) 0.016(3)
C11 0.043(4) 0.035(3) 0.046(4) 0.016(3) 0.018(3) 0.016(3)
C12 0.034(3) 0.029(3) 0.038(3) 0.005(3) 0.010(3) 0.010(3)
C21 0.045(4) 0.051(4) 0.048(4) 0.025(3) 0.023(3) 0.031(3)
C22 0.036(3) 0.046(4) 0.048(4) -0.002(3) -0.002(3) 0.024(3)
C23 0.046(4) 0.046(4) 0.080(5) 0.032(4) 0.030(4) 0.029(3)
C24 0.061(4) 0.068(4) 0.031(3) 0.016(3) 0.014(3) 0.044(4)
C25 0.046(4) 0.037(3) 0.054(4) 0.008(3) 0.005(3) 0.017(3)
C26 0.037(3) 0.026(3) 0.025(3) 0.008(2) 0.005(2) 0.010(2)
C27 0.032(3) 0.030(3) 0.025(3) 0.010(2) 0.010(2) 0.012(2)
C28 0.030(3) 0.035(3) 0.033(3) 0.009(3) 0.003(2) 0.007(3)
C29 0.044(4) 0.035(3) 0.040(4) 0.018(3) 0.018(3) 0.010(3)
C30 0.045(4) 0.041(3) 0.035(3) 0.017(3) 0.020(3) 0.016(3)
C31 0.054(4) 0.040(3) 0.025(3) 0.009(3) 0.015(3) 0.023(3)
C32 0.038(3) 0.035(3) 0.026(3) 0.011(2) 0.010(2) 0.012(3)
C01 0.140(9) 0.172(10) 0.099(7) 0.099(7) 0.079(7) 0.117(8)
C02 0.055(5) 0.031(4) 0.212(12) 0.005(5) 0.018(6) 0.010(4)
C03 0.146(9) 0.172(10) 0.035(4) -0.002(5) 0.016(5) 0.114(8)
C04 0.084(6) 0.101(7) 0.197(11) 0.095(8) 0.089(7) 0.057(6)
C05 0.085(6) 0.088(6) 0.106(7) -0.035(5) -0.055(5) 0.049(5)
C201 0.093(6) 0.136(8) 0.094(6) 0.076(6) 0.070(5) 0.071(6)
C202 0.074(6) 0.091(6) 0.089(6) -0.048(5) -0.025(5) 0.049(5)
C203 0.084(6) 0.081(6) 0.216(12) 0.102(7) 0.084(7) 0.051(5)
C204 0.127(8) 0.170(10) 0.040(4) 0.042(5) 0.017(5) 0.109(8)
C205 0.049(5) 0.057(5) 0.135(8) -0.012(5) -0.014(5) 0.008(4)
P1 0.0554(15) 0.0498(14) 0.0260(12) 0.0063(10) 0.0046(10) 0.0056(12)
P2 0.0731(18) 0.0400(13) 0.0259(12) 0.0043(10) 0.0065(11) 0.0017(13)
P3 0.0704(14) 0.1024(18) 0.0595(13) 0.0296(13) 0.0252(11) 0.0521(13)
O6 0.131(9) 0.201(12) 0.377(19) 0.107(12) 0.085(11) 0.077(9)
C13 0.208(19) 0.26(2) 0.118(12) -0.016(13) 0.009(12) 0.067(16)
C14 0.077(9) 0.118(11) 0.30(2) 0.080(13) 0.068(12) 0.037(8)
C15 0.161(14) 0.25(2) 0.146(13) 0.078(13) 0.043(11) 0.055(13)
F1 0.162(14) 0.28(2) 0.23(2) 0.04(2) -0.039(17) 0.157(16)
F2 0.166(15) 0.107(10) 0.057(9) -0.036(7) 0.071(11) -0.047(10)
F3 0.23(2) 0.052(6) 0.049(7) 0.024(5) 0.014(11) -0.022(11)
F4 0.21(3) 0.039(5) 0.086(8) 0.020(5) 0.011(12) -0.013(10)
F5 0.112(10) 0.21(3) 0.183(15) 0.045(15) 0.038(9) 0.095(15)
F6 0.126(4) 0.085(3) 0.027(2) 0.008(2) 0.004(2) -0.012(3)
F7 0.29(3) 0.18(2) 0.147(14) 0.129(16) 0.095(18) 0.11(2)
F8 0.24(3) 0.22(3) 0.23(3) 0.20(3) 0.05(2) 0.05(2)
F9 0.162(16) 0.176(17) 0.109(10) -0.038(10) 0.075(10) 0.049(12)
F10 0.27(3) 0.41(4) 0.141(16) -0.13(2) -0.057(16) 0.28(3)
F11 0.057(6) 0.181(14) 0.18(2) 0.032(13) -0.020(8) 0.074(9)
F12 0.057(6) 0.167(11) 0.162(16) 0.044(9) 0.025(7) 0.043(6)
F1A 0.26(3) 0.18(3) 0.133(19) 0.062(19) 0.11(2) 0.17(3)
F2A 0.081(11) 0.109(15) 0.031(9) 0.027(9) -0.004(7) -0.017(9)
F3A 0.045(7) 0.13(2) 0.076(13) -0.022(12) 0.025(7) -0.060(10)
F4A 0.089(15) 0.11(3) 0.024(8) 0.013(13) 0.002(8) -0.061(16)
F5A 0.25(5) 0.13(2) 0.057(12) -0.014(14) -0.011(18) 0.14(3)
F7A 0.19(3) 0.051(12) 0.35(6) -0.04(2) -0.02(4) 0.046(16)
F8A 0.28(5) 0.13(2) 0.41(8) 0.16(4) 0.24(6) 0.13(3)
F9A 0.18(3) 0.44(6) 0.18(3) 0.13(4) 0.11(2) 0.18(4)
F10A 0.20(3) 0.20(3) 0.17(3) 0.10(2) 0.18(3) 0.10(2)
F11A 0.42(8) 0.33(7) 0.15(3) 0.03(4) -0.11(5) -0.04(6)
F12A 0.16(3) 0.97(12) 0.073(15) 0.12(3) -0.005(18) 0.24(5)

loop_
_atom_type_symbol
_atom_type_description
_atom_type_scat_dispersion_real
_atom_type_scat_dispersion_imag
_atom_type_scat_source
C C 0.0033 0.0016 'International Tables Vol C Tables 4.2.6.8 and 6.1.1.4'
H H 0.0000 0.0000 'International Tables Vol C Tables 4.2.6.8 and 6.1.1.4'
F F 0.0171 0.0103 'International Tables Vol C Tables 4.2.6.8 and 6.1.1.4'
O O 0.0106 0.0060 'International Tables Vol C Tables 4.2.6.8 and 6.1.1.4'
Cu Cu 0.3201 1.2651 'International Tables Vol C Tables 4.2.6.8 and 6.1.1.4'
Ru Ru -1.2594 0.8363 'International Tables Vol C Tables 4.2.6.8 and 6.1.1.4'
P P 0.1023 0.0942 'International Tables Vol C Tables 4.2.6.8 and 6.1.1.4'

loop_
_geom_angle_atom_site_label_1
_geom_angle_atom_site_label_2
_geom_angle_atom_site_label_3
_geom_angle
_geom_angle_site_symmetry_1
_geom_angle_site_symmetry_3
C1 Ru1 C2 38.4(2) . .
C1 Ru1 C3 63.6(2) . .
C2 Ru1 C3 37.7(2) . .
C1 Ru1 C5 38.5(2) . .
C2 Ru1 C5 63.6(2) . .
C3 Ru1 C5 62.7(2) . .
C1 Ru1 C4 63.5(2) . .
C2 Ru1 C4 63.1(2) . .
C3 Ru1 C4 37.6(2) . .
C5 Ru1 C4 37.1(2) . .
C1 Ru1 C11 144.0(2) . .
C2 Ru1 C11 166.3(2) . .
C3 Ru1 C11 128.8(2) . .
C5 Ru1 C11 111.1(2) . .
C4 Ru1 C11 104.7(2) . .
C1 Ru1 C9 146.3(3) . .
C2 Ru1 C9 113.2(2) . .
C3 Ru1 C9 105.9(2) . .
C5 Ru1 C9 165.8(2) . .
C4 Ru1 C9 128.7(2) . .
C11 Ru1 C9 68.5(2) . .
C1 Ru1 C10 172.7(2) . .
C2 Ru1 C10 138.2(2) . .
C3 Ru1 C10 110.0(2) . .
C5 Ru1 C10 136.4(2) . .
C4 Ru1 C10 109.4(2) . .
C11 Ru1 C10 36.8(2) . .
C9 Ru1 C10 36.5(2) . .
C1 Ru1 C8 117.0(2) . .
C2 Ru1 C8 100.8(2) . .
C3 Ru1 C8 118.0(2) . .
C5 Ru1 C8 154.8(2) . .
C4 Ru1 C8 154.8(2) . .
C11 Ru1 C8 88.3(2) . .
C9 Ru1 C8 36.7(2) . .
C10 Ru1 C8 68.5(2) . .
C1 Ru1 C12 115.5(2) . .
C2 Ru1 C12 153.2(2) . .
C3 Ru1 C12 153.8(2) . .
C5 Ru1 C12 99.6(2) . .
C4 Ru1 C12 116.8(2) . .
C11 Ru1 C12 36.3(2) . .
C9 Ru1 C12 88.0(2) . .
C10 Ru1 C12 68.5(2) . .
C8 Ru1 C12 86.5(2) . .
C1 Ru1 C7 100.9(2) . .
C2 Ru1 C7 107.6(2) . .
C3 Ru1 C7 140.8(2) . .
C5 Ru1 C7 127.9(2) . .
C4 Ru1 C7 164.0(2) . .
C11 Ru1 C7 85.73(19) . .
C9 Ru1 C7 66.16(19) . .
C10 Ru1 C7 86.27(19) . .
C8 Ru1 C7 34.32(18) . .
C12 Ru1 C7 64.99(18) . .
C1 Ru1 C6 101.2(2) . .
C2 Ru1 C6 128.0(2) . .
C3 Ru1 C6 164.5(2) . .
C5 Ru1 C6 108.0(2) . .
C4 Ru1 C6 140.5(2) . .
C11 Ru1 C6 65.23(19) . .
C9 Ru1 C6 85.00(19) . .
C10 Ru1 C6 85.37(19) . .
C8 Ru1 C6 64.62(18) . .
C12 Ru1 C6 33.87(18) . .
C7 Ru1 C6 34.17(17) . .
C22 Ru2 C21 38.5(2) . .
C22 Ru2 C23 38.0(2) . .
C21 Ru2 C23 63.9(2) . .
C22 Ru2 C25 63.9(2) . .
C21 Ru2 C25 38.0(2) . .
C23 Ru2 C25 63.7(2) . .
C22 Ru2 C24 63.3(2) . .
C21 Ru2 C24 63.1(2) . .
C23 Ru2 C24 38.0(2) . .
C25 Ru2 C24 37.5(2) . .
C22 Ru2 C29 114.6(2) . .
C21 Ru2 C29 149.5(2) . .
C23 Ru2 C29 104.1(2) . .
C25 Ru2 C29 163.1(2) . .
C24 Ru2 C29 125.8(2) . .
C22 Ru2 C31 169.8(2) . .
C21 Ru2 C31 140.7(2) . .
C23 Ru2 C31 132.6(2) . .
C25 Ru2 C31 109.9(2) . .
C24 Ru2 C31 106.7(2) . .
C29 Ru2 C31 68.7(2) . .
C22 Ru2 C30 141.5(2) . .
C21 Ru2 C30 171.5(2) . .
C23 Ru2 C30 111.4(2) . .
C25 Ru2 C30 134.0(2) . .
C24 Ru2 C30 108.7(2) . .
C29 Ru2 C30 36.6(2) . .
C31 Ru2 C30 36.9(2) . .
C22 Ru2 C32 149.5(2) . .
C21 Ru2 C32 113.1(2) . .
C23 Ru2 C32 158.6(2) . .
C25 Ru2 C32 100.3(2) . .
C24 Ru2 C32 120.8(2) . .
C29 Ru2 C32 88.1(2) . .
C31 Ru2 C32 36.36(19) . .
C30 Ru2 C32 68.5(2) . .
C22 Ru2 C28 99.8(2) . .
C21 Ru2 C28 119.7(2) . .
C23 Ru2 C28 113.8(2) . .
C25 Ru2 C28 157.6(2) . .
C24 Ru2 C28 150.4(2) . .
C29 Ru2 C28 36.3(2) . .
C31 Ru2 C28 88.2(2) . .
C30 Ru2 C28 68.3(2) . .
C32 Ru2 C28 86.5(2) . .
C22 Ru2 C26 123.0(2) . .
C21 Ru2 C26 99.4(2) . .
C23 Ru2 C26 160.9(2) . .
C25 Ru2 C26 109.6(2) . .
C24 Ru2 C26 144.4(2) . .
C29 Ru2 C26 85.61(19) . .
C31 Ru2 C26 66.14(19) . .
C30 Ru2 C26 86.29(19) . .
C32 Ru2 C26 34.51(17) . .
C28 Ru2 C26 64.92(18) . .
C22 Ru2 C27 104.4(2) . .
C21 Ru2 C27 102.01(19) . .
C23 Ru2 C27 136.0(2) . .
C25 Ru2 C27 130.9(2) . .
C24 Ru2 C27 164.99(19) . .
C29 Ru2 C27 66.02(19) . .
C31 Ru2 C27 85.81(19) . .
C30 Ru2 C27 86.22(19) . .
C32 Ru2 C27 65.01(18) . .
C28 Ru2 C27 34.43(18) . .
C26 Ru2 C27 34.06(16) . .
O1 Cu1 O4 171.79(17) . .
O1 Cu1 O3 95.60(15) . .
O4 Cu1 O3 83.77(14) . .
O1 Cu1 O2 83.65(15) . .
O4 Cu1 O2 95.99(15) . .
O3 Cu1 O2 173.09(17) . .
O1 Cu1 O5 92.41(19) . .
O4 Cu1 O5 95.79(18) . .
O3 Cu1 O5 97.84(19) . .
O2 Cu1 O5 89.06(19) . .
C6 O1 Cu1 112.4(3) . .
C7 O2 Cu1 111.2(3) . .
C26 O3 Cu1 111.3(3) . .
C27 O4 Cu1 112.6(3) . .
Cu1 O5 H5A 115(8) . .
Cu1 O5 H5B 113(10) . .
H5A O5 H5B 119(10) . .
C2 C1 C5 107.0(5) . .
C2 C1 C01 126.8(7) . .
C5 C1 C01 126.2(7) . .
C2 C1 Ru1 71.5(3) . .
C5 C1 Ru1 71.7(3) . .
C01 C1 Ru1 123.7(5) . .
C3 C2 C1 107.5(5) . .
C3 C2 C02 126.3(7) . .
C1 C2 C02 126.1(7) . .
C3 C2 Ru1 71.3(3) . .
C1 C2 Ru1 70.0(3) . .
C02 C2 Ru1 126.0(4) . .
C2 C3 C4 108.8(5) . .
C2 C3 C03 126.4(7) . .
C4 C3 C03 124.8(7) . .
C2 C3 Ru1 71.0(3) . .
C4 C3 Ru1 71.7(3) . .
C03 C3 Ru1 125.2(5) . .
C5 C4 C3 108.3(6) . .
C5 C4 C04 125.8(7) . .
C3 C4 C04 125.8(7) . .
C5 C4 Ru1 71.1(4) . .
C3 C4 Ru1 70.8(3) . .
C04 C4 Ru1 126.2(5) . .
C4 C5 C1 108.4(5) . .
C4 C5 C05 125.6(7) . .
C1 C5 C05 126.0(7) . .
C4 C5 Ru1 71.8(4) . .
C1 C5 Ru1 69.7(3) . .
C05 C5 Ru1 125.5(5) . .
O1 C6 C12 118.6(5) . .
O1 C6 C7 115.0(5) . .
C12 C6 C7 125.3(5) . .
O1 C6 Ru1 135.3(4) . .
C12 C6 Ru1 63.4(3) . .
C7 C6 Ru1 72.0(3) . .
O2 C7 C8 118.8(5) . .
O2 C7 C6 115.9(5) . .
C8 C7 C6 124.8(5) . .
O2 C7 Ru1 133.9(4) . .
C8 C7 Ru1 63.8(3) . .
C6 C7 Ru1 73.8(3) . .
C9 C8 C7 131.9(5) . .
C9 C8 Ru1 70.5(3) . .
C7 C8 Ru1 81.8(3) . .
C9 C8 H8 112(3) . .
C7 C8 H8 116(3) . .
Ru1 C8 H8 118(3) . .
C10 C9 C8 128.6(5) . .
C10 C9 Ru1 72.1(3) . .
C8 C9 Ru1 72.9(3) . .
C10 C9 H9 118(3) . .
C8 C9 H9 113(3) . .
Ru1 C9 H9 124(3) . .
C9 C10 C11 126.9(5) . .
C9 C10 Ru1 71.5(3) . .
C11 C10 Ru1 71.2(3) . .
C9 C10 H10 117(3) . .
C11 C10 H10 116(3) . .
Ru1 C10 H10 130(3) . .
C12 C11 C10 128.8(5) . .
C12 C11 Ru1 73.5(3) . .
C10 C11 Ru1 72.0(3) . .
C12 C11 H11 114(3) . .
C10 C11 H11 116(3) . .
Ru1 C11 H11 122(3) . .
C11 C12 C6 131.5(5) . .
C11 C12 Ru1 70.2(3) . .
C6 C12 Ru1 82.8(3) . .
C11 C12 H12 115(4) . .
C6 C12 H12 113(4) . .
Ru1 C12 H12 128(4) . .
C25 C21 C22 107.8(5) . .
C25 C21 C201 125.7(7) . .
C22 C21 C201 126.4(7) . .
C25 C21 Ru2 71.5(3) . .
C22 C21 Ru2 70.5(3) . .
C201 C21 Ru2 125.0(4) . .
C23 C22 C21 108.1(5) . .
C23 C22 C202 126.8(7) . .
C21 C22 C202 125.0(7) . .
C23 C22 Ru2 71.6(3) . .
C21 C22 Ru2 71.0(3) . .
C202 C22 Ru2 124.9(4) . .
C22 C23 C24 107.1(5) . .
C22 C23 C203 125.6(7) . .
C24 C23 C203 127.2(7) . .
C22 C23 Ru2 70.4(3) . .
C24 C23 Ru2 71.2(3) . .
C203 C23 Ru2 126.0(5) . .
C25 C24 C23 109.3(5) . .
C25 C24 C204 125.3(7) . .
C23 C24 C204 125.4(7) . .
C25 C24 Ru2 71.2(4) . .
C23 C24 Ru2 70.9(3) . .
C204 C24 Ru2 125.2(4) . .
C24 C25 C21 107.6(5) . .
C24 C25 C205 126.8(7) . .
C21 C25 C205 125.4(7) . .
C24 C25 Ru2 71.3(4) . .
C21 C25 Ru2 70.5(3) . .
C205 C25 Ru2 127.0(5) . .
O3 C26 C32 118.3(5) . .
O3 C26 C27 116.0(4) . .
C32 C26 C27 125.0(5) . .
O3 C26 Ru2 134.6(4) . .
C32 C26 Ru2 63.7(3) . .
C27 C26 Ru2 73.0(3) . .
O4 C27 C28 118.6(5) . .
O4 C27 C26 115.7(4) . .
C28 C27 C26 125.1(5) . .
O4 C27 Ru2 134.7(4) . .
C28 C27 Ru2 63.9(3) . .
C26 C27 Ru2 72.9(3) . .
C29 C28 C27 131.6(5) . .
C29 C28 Ru2 69.7(3) . .
C27 C28 Ru2 81.6(3) . .
C29 C28 H28 117(3) . .
C27 C28 H28 111(3) . .
Ru2 C28 H28 124(3) . .
C30 C29 C28 129.8(5) . .
C30 C29 Ru2 72.8(3) . .
C28 C29 Ru2 73.9(3) . .
C30 C29 H29 114(3) . .
C28 C29 H29 116(3) . .
Ru2 C29 H29 127(3) . .
C29 C30 C31 126.5(5) . .
C29 C30 Ru2 70.7(3) . .
C31 C30 Ru2 71.4(3) . .
C29 C30 H30 112(4) . .
C31 C30 H30 120(4) . .
Ru2 C30 H30 123(4) . .
C32 C31 C30 128.0(5) . .
C32 C31 Ru2 72.8(3) . .
C30 C31 Ru2 71.7(3) . .
C32 C31 H31 121(3) . .
C30 C31 H31 111(3) . .
Ru2 C31 H31 129(3) . .
C31 C32 C26 132.4(5) . .
C31 C32 Ru2 70.8(3) . .
C26 C32 Ru2 81.8(3) . .
C31 C32 H32 117(2) . .
C26 C32 H32 111(2) . .
Ru2 C32 H32 122(4) . .
C1 C01 H01A 109.5 . .
C1 C01 H01B 109.5 . .
H01A C01 H01B 109.5 . .
C1 C01 H01C 109.5 . .
H01A C01 H01C 109.5 . .
H01B C01 H01C 109.5 . .
C2 C02 H02A 109.5 . .
C2 C02 H02B 109.5 . .
H02A C02 H02B 109.5 . .
C2 C02 H02C 109.5 . .
H02A C02 H02C 109.5 . .
H02B C02 H02C 109.5 . .
C3 C03 H03A 109.5 . .
C3 C03 H03B 109.5 . .
H03A C03 H03B 109.5 . .
C3 C03 H03C 109.5 . .
H03A C03 H03C 109.5 . .
H03B C03 H03C 109.5 . .
C4 C04 H04A 109.5 . .
C4 C04 H04B 109.5 . .
H04A C04 H04B 109.5 . .
C4 C04 H04C 109.5 . .
H04A C04 H04C 109.5 . .
H04B C04 H04C 109.5 . .
C5 C05 H05A 109.5 . .
C5 C05 H05B 109.5 . .
H05A C05 H05B 109.5 . .
C5 C05 H05C 109.5 . .
H05A C05 H05C 109.5 . .
H05B C05 H05C 109.5 . .
C21 C201 H20A 109.5 . .
C21 C201 H20B 109.5 . .
H20A C201 H20B 109.5 . .
C21 C201 H20C 109.5 . .
H20A C201 H20C 109.5 . .
H20B C201 H20C 109.5 . .
C22 C202 H20D 109.5 . .
C22 C202 H20E 109.5 . .
H20D C202 H20E 109.5 . .
C22 C202 H20F 109.5 . .
H20D C202 H20F 109.5 . .
H20E C202 H20F 109.5 . .
C23 C203 H20G 109.5 . .
C23 C203 H20H 109.5 . .
H20G C203 H20H 109.5 . .
C23 C203 H20I 109.5 . .
H20G C203 H20I 109.5 . .
H20H C203 H20I 109.5 . .
C24 C204 H20J 109.5 . .
C24 C204 H20K 109.5 . .
H20J C204 H20K 109.5 . .
C24 C204 H20L 109.5 . .
H20J C204 H20L 109.5 . .
H20K C204 H20L 109.5 . .
C25 C205 H20M 109.5 . .
C25 C205 H20N 109.5 . .
H20M C205 H20N 109.5 . .
C25 C205 H20O 109.5 . .
H20M C205 H20O 109.5 . .
H20N C205 H20O 109.5 . .
F1A P1 F1A 180.00(3) . 2_677
F1A P1 F1 43.3(11) . .
F1A P1 F1 136.7(11) 2_677 .
F1A P1 F1 136.7(11) . 2_677
F1A P1 F1 43.3(11) 2_677 2_677
F1 P1 F1 180.00(2) . 2_677
F1A P1 F3 106.2(14) . 2_677
F1A P1 F3 73.8(14) 2_677 2_677
F1 P1 F3 94.8(12) . 2_677
F1 P1 F3 85.2(12) 2_677 2_677
F1A P1 F3 73.8(14) . .
F1A P1 F3 106.2(14) 2_677 .
F1 P1 F3 85.2(12) . .
F1 P1 F3 94.8(12) 2_677 .
F3 P1 F3 180.000(8) 2_677 .
F1A P1 F2A 86.5(12) . .
F1A P1 F2A 93.5(12) 2_677 .
F1 P1 F2A 127.9(9) . .
F1 P1 F2A 52.1(9) 2_677 .
F3 P1 F2A 85.7(10) 2_677 .
F3 P1 F2A 94.3(10) . .
F1A P1 F2A 93.5(12) . 2_677
F1A P1 F2A 86.5(12) 2_677 2_677
F1 P1 F2A 52.1(9) . 2_677
F1 P1 F2A 127.9(9) 2_677 2_677
F3 P1 F2A 94.3(10) 2_677 2_677
F3 P1 F2A 85.7(10) . 2_677
F2A P1 F2A 180.000(9) . 2_677
F1A P1 F2 130.5(10) . 2_677
F1A P1 F2 49.5(10) 2_677 2_677
F1 P1 F2 89.9(10) . 2_677
F1 P1 F2 90.1(10) 2_677 2_677
F3 P1 F2 89.8(9) 2_677 2_677
F3 P1 F2 90.2(9) . 2_677
F2A P1 F2 142.2(8) . 2_677
F2A P1 F2 37.8(8) 2_677 2_677
F1A P1 F2 49.5(10) . .
F1A P1 F2 130.5(10) 2_677 .
F1 P1 F2 90.1(10) . .
F1 P1 F2 89.9(10) 2_677 .
F3 P1 F2 90.2(9) 2_677 .
F3 P1 F2 89.8(9) . .
F2A P1 F2 37.8(8) . .
F2A P1 F2 142.2(8) 2_677 .
F2 P1 F2 180.000(9) 2_677 .
F1A P1 F3A 87.3(17) . 2_677
F1A P1 F3A 92.7(17) 2_677 2_677
F1 P1 F3A 74.4(15) . 2_677
F1 P1 F3A 105.6(15) 2_677 2_677
F3 P1 F3A 21.2(16) 2_677 2_677
F3 P1 F3A 158.8(16) . 2_677
F2A P1 F3A 93.9(13) . 2_677
F2A P1 F3A 86.1(13) 2_677 2_677
F2 P1 F3A 95.2(12) 2_677 2_677
F2 P1 F3A 84.8(12) . 2_677
F1A P1 F3A 92.7(17) . .
F1A P1 F3A 87.3(17) 2_677 .
F1 P1 F3A 105.6(15) . .
F1 P1 F3A 74.4(15) 2_677 .
F3 P1 F3A 158.8(16) 2_677 .
F3 P1 F3A 21.2(16) . .
F2A P1 F3A 86.1(13) . .
F2A P1 F3A 93.9(13) 2_677 .
F2 P1 F3A 84.8(12) 2_677 .
F2 P1 F3A 95.2(12) . .
F3A P1 F3A 180.000(5) 2_677 .
F5 P2 F5 180.0(18) 2_567 .
F5 P2 F4A 118.1(17) 2_567 2_567
F5 P2 F4A 61.9(17) . 2_567
F5 P2 F4A 61.9(17) 2_567 .
F5 P2 F4A 118.1(17) . .
F4A P2 F4A 180.000(4) 2_567 .
F5 P2 F4 90.3(11) 2_567 2_567
F5 P2 F4 89.7(11) . 2_567
F4A P2 F4 27.8(18) 2_567 2_567
F4A P2 F4 152.2(18) . 2_567
F5 P2 F4 89.7(11) 2_567 .
F5 P2 F4 90.3(11) . .
F4A P2 F4 152.2(18) 2_567 .
F4A P2 F4 27.8(18) . .
F4 P2 F4 180.000(8) 2_567 .
F5 P2 F6 91.0(9) 2_567 .
F5 P2 F6 89.0(9) . .
F4A P2 F6 90.3(9) 2_567 .
F4A P2 F6 89.7(9) . .
F4 P2 F6 90.3(8) 2_567 .
F4 P2 F6 89.7(8) . .
F5 P2 F6 89.0(9) 2_567 2_567
F5 P2 F6 91.0(9) . 2_567
F4A P2 F6 89.7(9) 2_567 2_567
F4A P2 F6 90.3(9) . 2_567
F4 P2 F6 89.7(8) 2_567 2_567
F4 P2 F6 90.3(8) . 2_567
F6 P2 F6 180.000(2) . 2_567
F5 P2 F5A 26(2) 2_567 2_567
F5 P2 F5A 154(2) . 2_567
F4A P2 F5A 92(2) 2_567 2_567
F4A P2 F5A 88.2(19) . 2_567
F4 P2 F5A 64.0(19) 2_567 2_567
F4 P2 F5A 116(2) . 2_567
F6 P2 F5A 88.4(10) . 2_567
F6 P2 F5A 91.6(10) 2_567 2_567
F5 P2 F5A 154(2) 2_567 .
F5 P2 F5A 26(2) . .
F4A P2 F5A 88.2(19) 2_567 .
F4A P2 F5A 92(2) . .
F4 P2 F5A 116(2) 2_567 .
F4 P2 F5A 64.0(19) . .
F6 P2 F5A 91.6(10) . .
F6 P2 F5A 88.4(10) 2_567 .
F5A P2 F5A 180.00(5) 2_567 .
F12A P3 F7A 79(3) . .
F12A P3 F11A 167(4) . .
F7A P3 F11A 114(3) . .
F12A P3 F10A 96.6(18) . .
F7A P3 F10A 99(2) . .
F11A P3 F10A 79(4) . .
F12A P3 F8A 88(4) . .
F7A P3 F8A 162(3) . .
F11A P3 F8A 80(4) . .
F10A P3 F8A 94.4(17) . .
F12A P3 F8 68(3) . .
F7A P3 F8 128(3) . .
F11A P3 F8 103(3) . .
F10A P3 F8 123.0(17) . .
F8A P3 F8 34(2) . .
F12A P3 F11 158.7(17) . .
F7A P3 F11 96.6(15) . .
F11A P3 F11 29(4) . .
F10A P3 F11 104.6(17) . .
F8A P3 F11 91(3) . .
F8 P3 F11 100.1(16) . .
F12A P3 F10 107(2) . .
F7A P3 F10 135(3) . .
F11A P3 F10 62(4) . .
F10A P3 F10 36.7(17) . .
F8A P3 F10 60.3(19) . .
F8 P3 F10 93(2) . .
F11 P3 F10 91.2(11) . .
F12A P3 F9 67(2) . .
F7A P3 F9 52(2) . .
F11A P3 F9 122(4) . .
F10A P3 F9 148.2(15) . .
F8A P3 F9 112(2) . .
F8 P3 F9 78.0(16) . .
F11 P3 F9 93.2(11) . .
F10 P3 F9 170.8(17) . .
F12A P3 F7 108(3) . .
F7A P3 F7 41(2) . .
F11A P3 F7 82(3) . .
F10A P3 F7 67.9(13) . .
F8A P3 F7 157(2) . .
F8 P3 F7 168.2(16) . .
F11 P3 F7 79.9(14) . .
F10 P3 F7 98.5(18) . .
F9 P3 F7 90.2(10) . .
F12A P3 F9A 107(2) . .
F7A P3 F9A 94(2) . .
F11A P3 F9A 76(3) . .
F10A P3 F9A 155(2) . .
F8A P3 F9A 78(2) . .
F8 P3 F9A 61.3(17) . .
F11 P3 F9A 51.9(15) . .
F10 P3 F9A 124(2) . .
F9 P3 F9A 54.1(16) . .
F7 P3 F9A 111.3(18) . .
F12A P3 F12 28.7(14) . .
F7A P3 F12 80.7(14) . .
F11A P3 F12 146(4) . .
F10A P3 F12 68.2(14) . .
F8A P3 F12 93(3) . .
F8 P3 F12 87.8(15) . .
F11 P3 F12 171.6(12) . .
F10 P3 F12 85.2(10) . .
F9 P3 F12 91.4(10) . .
F7 P3 F12 93.0(12) . .
F9A P3 F12 136.0(18) . .
C14 C13 H13A 109.5 . .
C14 C13 H13B 109.5 . .
H13A C13 H13B 109.5 . .
C14 C13 H13C 109.5 . .
H13A C13 H13C 109.5 . .
H13B C13 H13C 109.5 . .
O6 C14 C13 127(2) . .
O6 C14 C15 118(2) . .
C13 C14 C15 114.5(13) . .
C14 C15 H15A 109.5 . .
C14 C15 H15B 109.5 . .
H15A C15 H15B 109.5 . .
C14 C15 H15C 109.5 . .
H15A C15 H15C 109.5 . .
H15B C15 H15C 109.5 . .
P3 F7A F12A 50.1(19) . .
P3 F12A F7A 51.1(17) . .

loop_
_geom_bond_atom_site_label_1
_geom_bond_atom_site_label_2
_geom_bond_distance
_geom_bond_site_symmetry_2
Ru1 C1 2.155(6) .
Ru1 C2 2.175(6) .
Ru1 C3 2.178(6) .
Ru1 C5 2.181(6) .
Ru1 C4 2.190(6) .
Ru1 C11 2.223(6) .
Ru1 C9 2.226(6) .
Ru1 C10 2.233(6) .
Ru1 C8 2.257(6) .
Ru1 C12 2.266(5) .
Ru1 C7 2.489(5) .
Ru1 C6 2.514(5) .
Ru2 C22 2.165(6) .
Ru2 C21 2.171(5) .
Ru2 C23 2.182(6) .
Ru2 C25 2.184(6) .
Ru2 C24 2.186(6) .
Ru2 C29 2.209(6) .
Ru2 C31 2.232(5) .
Ru2 C30 2.237(6) .
Ru2 C32 2.258(5) .
Ru2 C28 2.263(5) .
Ru2 C26 2.492(5) .
Ru2 C27 2.493(5) .
Cu1 O1 1.920(3) .
Cu1 O4 1.925(4) .
Cu1 O3 1.947(3) .
Cu1 O2 1.948(4) .
Cu1 O5 2.383(5) .
O1 C6 1.293(6) .
O2 C7 1.286(6) .
O3 C26 1.295(6) .
O4 C27 1.284(6) .
O5 H5A 0.84(2) .
O5 H5B 0.84(2) .
C1 C2 1.425(9) .
C1 C5 1.431(9) .
C1 C01 1.507(9) .
C2 C3 1.405(9) .
C2 C02 1.515(9) .
C3 C4 1.406(9) .
C3 C03 1.526(9) .
C4 C5 1.390(9) .
C4 C04 1.523(9) .
C5 C05 1.506(9) .
C6 C12 1.413(7) .
C6 C7 1.470(7) .
C7 C8 1.418(7) .
C8 C9 1.410(8) .
C8 H8 0.93(2) .
C9 C10 1.395(8) .
C9 H9 0.92(2) .
C10 C11 1.406(8) .
C10 H10 0.93(2) .
C11 C12 1.400(8) .
C11 H11 0.95(2) .
C12 H12 0.92(2) .
C21 C25 1.419(9) .
C21 C22 1.429(9) .
C21 C201 1.502(9) .
C22 C23 1.416(9) .
C22 C202 1.504(9) .
C23 C24 1.421(9) .
C23 C203 1.503(9) .
C24 C25 1.404(9) .
C24 C204 1.511(9) .
C25 C205 1.507(9) .
C26 C32 1.426(7) .
C26 C27 1.460(7) .
C27 C28 1.425(7) .
C28 C29 1.396(8) .
C28 H28 0.91(2) .
C29 C30 1.395(8) .
C29 H29 0.93(2) .
C30 C31 1.413(8) .
C30 H30 0.92(2) .
C31 C32 1.401(8) .
C31 H31 0.92(2) .
C32 H32 0.914(19) .
C01 H01A 0.9700 .
C01 H01B 0.9700 .
C01 H01C 0.9700 .
C02 H02A 0.9700 .
C02 H02B 0.9700 .
C02 H02C 0.9700 .
C03 H03A 0.9700 .
C03 H03B 0.9700 .
C03 H03C 0.9700 .
C04 H04A 0.9700 .
C04 H04B 0.9700 .
C04 H04C 0.9700 .
C05 H05A 0.9700 .
C05 H05B 0.9700 .
C05 H05C 0.9700 .
C201 H20A 0.9700 .
C201 H20B 0.9700 .
C201 H20C 0.9700 .
C202 H20D 0.9700 .
C202 H20E 0.9700 .
C202 H20F 0.9700 .
C203 H20G 0.9700 .
C203 H20H 0.9700 .
C203 H20I 0.9700 .
C204 H20J 0.9700 .
C204 H20K 0.9700 .
C204 H20L 0.9700 .
C205 H20M 0.9700 .
C205 H20N 0.9700 .
C205 H20O 0.9700 .
P1 F1A 1.481(17) .
P1 F1A 1.481(18) 2_677
P1 F1 1.500(14) .
P1 F1 1.500(14) 2_677
P1 F3 1.534(15) 2_677
P1 F3 1.534(15) .
P1 F2A 1.534(14) .
P1 F2A 1.534(14) 2_677
P1 F2 1.571(10) 2_677
P1 F2 1.571(10) .
P1 F3A 1.57(2) 2_677
P1 F3A 1.57(2) .
P2 F5 1.506(19) 2_567
P2 F5 1.506(19) .
P2 F4A 1.53(2) 2_567
P2 F4A 1.53(2) .
P2 F4 1.560(17) 2_567
P2 F4 1.560(17) .
P2 F6 1.580(4) .
P2 F6 1.580(4) 2_567
P2 F5A 1.59(3) 2_567
P2 F5A 1.59(3) .
P3 F12A 1.38(2) .
P3 F7A 1.404(18) .
P3 F11A 1.42(4) .
P3 F10A 1.424(14) .
P3 F8A 1.49(4) .
P3 F8 1.51(2) .
P3 F11 1.512(12) .
P3 F10 1.527(15) .
P3 F9 1.560(11) .
P3 F7 1.568(15) .
P3 F9A 1.58(2) .
P3 F12 1.614(12) .
O6 C14 1.194(14) .
C13 C14 1.46(2) .
C13 H13A 0.9700 .
C13 H13B 0.9700 .
C13 H13C 0.9700 .
C14 C15 1.49(2) .
C15 H15A 0.9700 .
C15 H15B 0.9700 .
C15 H15C 0.9700 .
F7A F12A 1.77(6) .
